data_7150559
loop_
_publ_author_name
'Gu, Rong'
'Van Snick, Sven'
'Robeyns, Koen'
'Van Meervelt, Luc'
'Dehaen, Wim'

_publ_section_title
;
 A facile and general method for the synthesis of
 6,12-diaryl-5,11-dihydroindolo[3,2-b]carbazoles
;
_journal_issue 2
_journal_name_full 'Organic &amp; Biomolecular Chemistry'
_journal_page_first 380
_journal_page_last 385
_journal_paper_doi 10.1039/b815908d
_journal_volume 7
_journal_year 2009
_chemical_formula_moiety 'C30 H22 N2, C4 H8 O, 2(C2 H6 O S)'
_chemical_formula_sum 'C38 H42 N2 O3 S2'
_chemical_formula_weight 638.86
_chemical_name_systematic
;
?
;
_space_group_IT_number 2
_symmetry_cell_setting triclinic
_symmetry_space_group_name_Hall '-P 1'
_symmetry_space_group_name_H-M 'P -1'
_atom_sites_solution_hydrogens geom
_atom_sites_solution_primary direct
_atom_sites_solution_secondary difmap
_audit_creation_method SHELXL-97
_cell_angle_alpha 87.925(2)
_cell_angle_beta 80.702(2)
_cell_angle_gamma 70.015(2)
_cell_formula_units_Z 1
_cell_length_a 8.6191(3)
_cell_length_b 9.4722(4)
_cell_length_c 10.8125(5)
_cell_measurement_reflns_used 1086
_cell_measurement_temperature 100(2)
_cell_measurement_theta_max 70.57
_cell_measurement_theta_min 33.5
_cell_volume 818.52(6)
_computing_cell_refinement 'Bruker SAINT (SAINT, 1997)'
_computing_data_collection 'Bruker SMART (SMART, 1997)'
_computing_data_reduction 'Bruker SAINT (SAINT, 1997)'
_computing_molecular_graphics 'PLUTON (Spek, 1998)'
_computing_publication_material 'PLATON (Spek, 1998)'
_computing_structure_refinement 'SHELXL-97 (Sheldrick, 1997)'
_computing_structure_solution 'SHELXS-97 (Sheldrick, 1990)'
_diffrn_ambient_temperature 100(2)
_diffrn_measured_fraction_theta_full 0.988
_diffrn_measured_fraction_theta_max 0.972
_diffrn_measurement_device_type 'SMART 6000'
_diffrn_measurement_method 'omega and phi scan'
_diffrn_radiation_monochromator 'crossed Goebel mirrors'
_diffrn_radiation_source 'fine-focus sealed tube'
_diffrn_radiation_type CuK\a
_diffrn_radiation_wavelength 1.54178
_diffrn_reflns_av_R_equivalents 0.0368
_diffrn_reflns_av_sigmaI/netI 0.0319
_diffrn_reflns_limit_h_max 10
_diffrn_reflns_limit_h_min -10
_diffrn_reflns_limit_k_max 11
_diffrn_reflns_limit_k_min -11
_diffrn_reflns_limit_l_max 13
_diffrn_reflns_limit_l_min -12
_diffrn_reflns_number 12506
_diffrn_reflns_theta_full 67.70
_diffrn_reflns_theta_max 70.96
_diffrn_reflns_theta_min 4.14
_diffrn_standards_number 0
_exptl_absorpt_coefficient_mu 1.789
_exptl_absorpt_correction_T_max 0.699
_exptl_absorpt_correction_T_min 0.431
_exptl_absorpt_correction_type multi-scan
_exptl_absorpt_process_details 'Bruker SADABS (SADABS, 1997)'
_exptl_crystal_colour translucent
_exptl_crystal_density_diffrn 1.296
_exptl_crystal_density_method 'not measured'
_exptl_crystal_F_000 340
_exptl_crystal_size_max 0.4
_exptl_crystal_size_mid 0.3
_exptl_crystal_size_min 0.2
_refine_diff_density_max 0.898
_refine_diff_density_min -0.320
_refine_diff_density_rms 0.076
_refine_ls_extinction_method none
_refine_ls_goodness_of_fit_ref 1.092
_refine_ls_hydrogen_treatment constr
_refine_ls_matrix_type full
_refine_ls_number_parameters 228
_refine_ls_number_reflns 3082
_refine_ls_number_restraints 0
_refine_ls_restrained_S_all 1.092
_refine_ls_R_factor_all 0.0520
_refine_ls_R_factor_gt 0.0485
_refine_ls_shift/su_max 0.001
_refine_ls_shift/su_mean 0.000
_refine_ls_structure_factor_coef Fsqd
_refine_ls_weighting_details 'calc w=1/[\s^2^(Fo^2^)+(0.0830P)^2^+0.3912P] where P=(Fo^2^+2Fc^2^)/3'
_refine_ls_weighting_scheme calc
_refine_ls_wR_factor_gt 0.1317
_refine_ls_wR_factor_ref 0.1356
_reflns_number_gt 2811
_reflns_number_total 3082
_reflns_threshold_expression >2sigma(I)
_cod_data_source_file b815908d.txt
_cod_data_source_block wim84
_cod_depositor_comments
;
The following automatic conversions were performed:
'_symmetry_cell_setting' value 'Triclinic' changed to 'triclinic'
according to '/home/saulius/struct/CIF-dictionaries/cif_core.dic'
dictionary named 'cif_core.dic' version 2.4.1 from 2010-06-29.

Automatic conversion script
Id: cif_fix_enum 1527 2010-12-29 10:47:43Z saulius 
;
_cod_database_code 7150559

loop_
_symmetry_equiv_pos_as_xyz
'x, y, z'
'-x, -y, -z'

loop_
_atom_site_label
_atom_site_type_symbol
_atom_site_fract_x
_atom_site_fract_y
_atom_site_fract_z
_atom_site_U_iso_or_equiv
_atom_site_adp_type
_atom_site_occupancy
_atom_site_symmetry_multiplicity
_atom_site_calc_flag
_atom_site_refinement_flags
_atom_site_disorder_assembly
_atom_site_disorder_group
N1 N 0.89113(18) 0.44782(16) 0.24549(13) 0.0174(3) Uani 1 1 d . . .
H1 H 0.9343 0.3725 0.2937 0.021 Uiso 1 1 calc R . .
C2 C 0.7470(2) 0.56806(18) 0.27961(16) 0.0172(4) Uani 1 1 d . . .
C3 C 0.6325(2) 0.59727(19) 0.39100(16) 0.0194(4) Uani 1 1 d . . .
H3 H 0.6524 0.5335 0.4608 0.023 Uiso 1 1 calc R . .
C4 C 0.4894(2) 0.7221(2) 0.39598(16) 0.0216(4) Uani 1 1 d . . .
H4 H 0.4087 0.7436 0.4701 0.026 Uiso 1 1 calc R . .
C5 C 0.4608(2) 0.81817(19) 0.29319(17) 0.0217(4) Uani 1 1 d . . .
H5 H 0.3605 0.9025 0.2990 0.026 Uiso 1 1 calc R . .
C6 C 0.5761(2) 0.79197(18) 0.18385(16) 0.0189(4) Uani 1 1 d . . .
H6 H 0.5568 0.8586 0.1157 0.023 Uiso 1 1 calc R . .
C7 C 0.7221(2) 0.66493(18) 0.17561(15) 0.0167(4) Uani 1 1 d . . .
C8 C 0.8587(2) 0.59672(18) 0.07730(16) 0.0158(3) Uani 1 1 d . . .
C9 C 0.9570(2) 0.46497(18) 0.12293(16) 0.0160(3) Uani 1 1 d . . .
C10 C 0.8858(2) 0.64803(18) -0.05546(15) 0.0161(4) Uani 1 1 d . . .
H10 H 0.9019 0.7475 -0.0540 0.019 Uiso 1 1 calc R . .
C11 C 0.7373(2) 0.66440(18) -0.12240(15) 0.0166(4) Uani 1 1 d . . .
C12 C 0.6612(2) 0.5560(2) -0.11130(17) 0.0231(4) Uani 1 1 d . . .
H12 H 0.6996 0.4723 -0.0593 0.028 Uiso 1 1 calc R . .
C13 C 0.5301(2) 0.5680(2) -0.17480(18) 0.0253(4) Uani 1 1 d . . .
H13 H 0.4796 0.4926 -0.1661 0.030 Uiso 1 1 calc R . .
C14 C 0.4723(2) 0.6897(2) -0.25107(17) 0.0234(4) Uani 1 1 d . . .
H14 H 0.3828 0.6978 -0.2951 0.028 Uiso 1 1 calc R . .
C15 C 0.5465(3) 0.7989(2) -0.26220(19) 0.0283(4) Uani 1 1 d . . .
H15 H 0.5074 0.8828 -0.3139 0.034 Uiso 1 1 calc R . .
C16 C 0.6783(2) 0.7870(2) -0.19818(18) 0.0238(4) Uani 1 1 d . . .
H16 H 0.7281 0.8628 -0.2063 0.029 Uiso 1 1 calc R . .
O21 O 0.8980(4) 0.0245(3) 0.8814(3) 0.0334(7) Uani 0.50 1 d P . .
C22 C 1.081(2) -0.0278(17) 0.884(2) 0.036(3) Uani 0.50 1 d P . .
H22A H 1.1271 0.0541 0.8630 0.043 Uiso 0.50 1 calc PR . .
H22B H 1.1418 -0.1138 0.8252 0.043 Uiso 0.50 1 calc PR . .
C23 C 1.0908(9) -0.0745(7) 1.0190(7) 0.0412(15) Uani 0.50 1 d P . .
H23A H 1.1050 -0.1825 1.0279 0.049 Uiso 0.50 1 calc PR . .
H23B H 1.1860 -0.0566 1.0477 0.049 Uiso 0.50 1 calc PR . .
C24 C 0.935(2) 0.017(2) 1.090(2) 0.050(5) Uani 0.50 1 d P . .
H24A H 0.9544 0.0844 1.1492 0.060 Uiso 0.50 1 calc PR . .
H24B H 0.8781 -0.0470 1.1389 0.060 Uiso 0.50 1 calc PR . .
C25 C 0.8289(8) 0.1085(7) 0.9944(6) 0.0389(14) Uani 0.50 1 d P . .
H25A H 0.7099 0.1184 1.0193 0.047 Uiso 0.50 1 calc PR . .
H25B H 0.8375 0.2101 0.9861 0.047 Uiso 0.50 1 calc PR . .
S31 S 0.05721(6) 0.26411(5) 0.51489(4) 0.02492(18) Uani 1 1 d . . .
O32 O -0.03564(19) 0.22084(16) 0.42314(13) 0.0306(3) Uani 1 1 d . . .
C33 C 0.2005(3) 0.0920(2) 0.5605(2) 0.0325(5) Uani 1 1 d . . .
H33A H 0.1411 0.0215 0.5862 0.049 Uiso 1 1 calc R . .
H33B H 0.2499 0.1116 0.6307 0.049 Uiso 1 1 calc R . .
H33C H 0.2892 0.0486 0.4895 0.049 Uiso 1 1 calc R . .
C34 C -0.0831(3) 0.3080(3) 0.6597(2) 0.0356(5) Uani 1 1 d . . .
H34A H -0.1782 0.3989 0.6506 0.053 Uiso 1 1 calc R . .
H34B H -0.0248 0.3249 0.7253 0.053 Uiso 1 1 calc R . .
H34C H -0.1235 0.2241 0.6827 0.053 Uiso 1 1 calc R . .

loop_
_atom_site_aniso_label
_atom_site_aniso_U_11
_atom_site_aniso_U_22
_atom_site_aniso_U_33
_atom_site_aniso_U_23
_atom_site_aniso_U_13
_atom_site_aniso_U_12
N1 0.0207(7) 0.0158(7) 0.0139(7) 0.0066(5) -0.0046(5) -0.0038(5)
C2 0.0215(8) 0.0158(8) 0.0157(8) 0.0034(6) -0.0060(7) -0.0070(6)
C3 0.0248(9) 0.0196(8) 0.0148(8) 0.0043(6) -0.0048(7) -0.0084(7)
C4 0.0245(9) 0.0224(9) 0.0162(8) 0.0005(7) -0.0009(7) -0.0066(7)
C5 0.0232(9) 0.0163(8) 0.0219(9) 0.0016(6) -0.0039(7) -0.0022(7)
C6 0.0249(9) 0.0146(8) 0.0168(8) 0.0038(6) -0.0060(7) -0.0052(7)
C7 0.0210(8) 0.0159(8) 0.0143(8) 0.0026(6) -0.0052(6) -0.0071(7)
C8 0.0196(8) 0.0142(8) 0.0139(8) 0.0036(6) -0.0052(6) -0.0053(6)
C9 0.0196(8) 0.0151(8) 0.0136(8) 0.0039(6) -0.0047(6) -0.0057(6)
C10 0.0207(8) 0.0127(7) 0.0144(8) 0.0044(6) -0.0041(6) -0.0047(6)
C11 0.0188(8) 0.0153(8) 0.0130(8) 0.0013(6) -0.0028(6) -0.0023(6)
C12 0.0305(9) 0.0205(8) 0.0201(9) 0.0074(7) -0.0091(7) -0.0095(7)
C13 0.0314(10) 0.0260(9) 0.0235(9) 0.0041(7) -0.0076(8) -0.0151(8)
C14 0.0224(9) 0.0278(9) 0.0196(9) 0.0024(7) -0.0074(7) -0.0063(7)
C15 0.0318(10) 0.0242(9) 0.0302(10) 0.0127(8) -0.0160(8) -0.0075(8)
C16 0.0285(9) 0.0189(8) 0.0266(10) 0.0094(7) -0.0111(8) -0.0094(7)
O21 0.0378(16) 0.0308(15) 0.0324(16) 0.0042(12) -0.0085(13) -0.0117(12)
C22 0.027(3) 0.035(4) 0.030(7) 0.014(4) 0.009(4) 0.001(3)
C23 0.046(4) 0.030(3) 0.053(4) 0.008(3) -0.024(4) -0.014(3)
C24 0.061(9) 0.066(7) 0.032(8) 0.005(4) 0.006(5) -0.037(7)
C25 0.040(3) 0.035(3) 0.039(3) -0.002(2) -0.008(3) -0.008(3)
S31 0.0316(3) 0.0219(3) 0.0214(3) 0.00620(17) -0.00742(19) -0.00834(19)
O32 0.0435(8) 0.0282(7) 0.0234(7) 0.0122(5) -0.0151(6) -0.0133(6)
C33 0.0384(11) 0.0269(10) 0.0274(10) 0.0032(8) -0.0118(9) -0.0023(8)
C34 0.0298(10) 0.0459(13) 0.0284(11) -0.0033(9) -0.0051(8) -0.0088(9)

loop_
_atom_type_symbol
_atom_type_description
_atom_type_scat_dispersion_real
_atom_type_scat_dispersion_imag
_atom_type_scat_source
C C 0.0181 0.0091 'International Tables Vol C Tables 4.2.6.8 and 6.1.1.4'
H H 0.0000 0.0000 'International Tables Vol C Tables 4.2.6.8 and 6.1.1.4'
N N 0.0311 0.0180 'International Tables Vol C Tables 4.2.6.8 and 6.1.1.4'
O O 0.0492 0.0322 'International Tables Vol C Tables 4.2.6.8 and 6.1.1.4'
S S 0.3331 0.5567 'International Tables Vol C Tables 4.2.6.8 and 6.1.1.4'

loop_
_geom_angle_atom_site_label_1
_geom_angle_atom_site_label_2
_geom_angle_atom_site_label_3
_geom_angle
_geom_angle_site_symmetry_1
_geom_angle_site_symmetry_3
_geom_angle_publ_flag
C2 N1 C9 108.71(13) . . ?
C2 N1 H1 125.6 . . ?
C9 N1 H1 125.6 . . ?
N1 C2 C3 130.03(15) . . ?
N1 C2 C7 107.94(14) . . ?
C3 C2 C7 121.96(16) . . ?
C4 C3 C2 117.68(16) . . ?
C4 C3 H3 121.2 . . ?
C2 C3 H3 121.2 . . ?
C3 C4 C5 121.27(16) . . ?
C3 C4 H4 119.4 . . ?
C5 C4 H4 119.4 . . ?
C6 C5 C4 121.24(16) . . ?
C6 C5 H5 119.4 . . ?
C4 C5 H5 119.4 . . ?
C5 C6 C7 118.75(15) . . ?
C5 C6 H6 120.6 . . ?
C7 C6 H6 120.6 . . ?
C6 C7 C2 119.06(15) . . ?
C6 C7 C8 134.24(16) . . ?
C2 C7 C8 106.53(14) . . ?
C9 C8 C7 106.96(14) . . ?
C9 C8 C10 124.78(15) . . ?
C7 C8 C10 128.04(15) . . ?
C8 C9 N1 109.85(15) . . ?
C8 C9 C10 127.54(15) . 2_765 ?
N1 C9 C10 122.62(14) . 2_765 ?
C9 C10 C8 107.57(13) 2_765 . ?
C9 C10 C11 110.79(14) 2_765 . ?
C8 C10 C11 112.03(14) . . ?
C9 C10 H10 108.8 2_765 . ?
C8 C10 H10 108.8 . . ?
C11 C10 H10 108.8 . . ?
C12 C11 C16 118.65(17) . . ?
C12 C11 C10 120.80(15) . . ?
C16 C11 C10 120.54(16) . . ?
C13 C12 C11 121.03(16) . . ?
C13 C12 H12 119.5 . . ?
C11 C12 H12 119.5 . . ?
C12 C13 C14 120.24(18) . . ?
C12 C13 H13 119.9 . . ?
C14 C13 H13 119.9 . . ?
C15 C14 C13 119.23(18) . . ?
C15 C14 H14 120.4 . . ?
C13 C14 H14 120.4 . . ?
C14 C15 C16 120.51(17) . . ?
C14 C15 H15 119.7 . . ?
C16 C15 H15 119.7 . . ?
C11 C16 C15 120.33(17) . . ?
C11 C16 H16 119.8 . . ?
C15 C16 H16 119.8 . . ?
C25 O21 C22 103.2(9) . . ?
O21 C22 C23 102.4(13) . . ?
O21 C22 H22A 111.3 . . ?
C23 C22 H22A 111.3 . . ?
O21 C22 H22B 111.3 . . ?
C23 C22 H22B 111.3 . . ?
H22A C22 H22B 109.2 . . ?
C24 C23 C22 105.6(11) . . ?
C24 C23 H23A 110.6 . . ?
C22 C23 H23A 110.6 . . ?
C24 C23 H23B 110.6 . . ?
C22 C23 H23B 110.6 . . ?
H23A C23 H23B 108.8 . . ?
C23 C24 C25 106.2(14) . . ?
C23 C24 H24A 110.5 . . ?
C25 C24 H24A 110.5 . . ?
C23 C24 H24B 110.5 . . ?
C25 C24 H24B 110.5 . . ?
H24A C24 H24B 108.7 . . ?
O21 C25 C24 104.1(8) . . ?
O21 C25 H25A 110.9 . . ?
C24 C25 H25A 110.9 . . ?
O21 C25 H25B 110.9 . . ?
C24 C25 H25B 110.9 . . ?
H25A C25 H25B 109.0 . . ?
O32 S31 C34 106.01(10) . . ?
O32 S31 C33 106.00(9) . . ?
C34 S31 C33 97.57(11) . . ?
S31 C33 H33A 109.5 . . ?
S31 C33 H33B 109.5 . . ?
H33A C33 H33B 109.5 . . ?
S31 C33 H33C 109.5 . . ?
H33A C33 H33C 109.5 . . ?
H33B C33 H33C 109.5 . . ?
S31 C34 H34A 109.5 . . ?
S31 C34 H34B 109.5 . . ?
H34A C34 H34B 109.5 . . ?
S31 C34 H34C 109.5 . . ?
H34A C34 H34C 109.5 . . ?
H34B C34 H34C 109.5 . . ?

loop_
_geom_bond_atom_site_label_1
_geom_bond_atom_site_label_2
_geom_bond_distance
_geom_bond_site_symmetry_2
_geom_bond_publ_flag
N1 C2 1.375(2) . ?
N1 C9 1.382(2) . ?
N1 H1 0.8800 . ?
C2 C3 1.398(3) . ?
C2 C7 1.422(2) . ?
C3 C4 1.381(2) . ?
C3 H3 0.9500 . ?
C4 C5 1.409(2) . ?
C4 H4 0.9500 . ?
C5 C6 1.386(3) . ?
C5 H5 0.9500 . ?
C6 C7 1.406(2) . ?
C6 H6 0.9500 . ?
C7 C8 1.435(2) . ?
C8 C9 1.373(2) . ?
C8 C10 1.507(2) . ?
C9 C10 1.503(2) 2_765 ?
C10 C9 1.503(2) 2_765 ?
C10 C11 1.530(2) . ?
C10 H10 1.0000 . ?
C11 C12 1.387(3) . ?
C11 C16 1.393(2) . ?
C12 C13 1.385(3) . ?
C12 H12 0.9500 . ?
C13 C14 1.389(3) . ?
C13 H13 0.9500 . ?
C14 C15 1.383(3) . ?
C14 H14 0.9500 . ?
C15 C16 1.394(3) . ?
C15 H15 0.9500 . ?
C16 H16 0.9500 . ?
O21 C25 1.412(7) . ?
O21 C22 1.489(17) . ?
C22 C23 1.52(2) . ?
C22 H22A 0.9900 . ?
C22 H22B 0.9900 . ?
C23 C24 1.44(2) . ?
C23 H23A 0.9900 . ?
C23 H23B 0.9900 . ?
C24 C25 1.54(2) . ?
C24 H24A 0.9900 . ?
C24 H24B 0.9900 . ?
C25 H25A 0.9900 . ?
C25 H25B 0.9900 . ?
S31 O32 1.5175(15) . ?
S31 C34 1.783(2) . ?
S31 C33 1.785(2) . ?
C33 H33A 0.9800 . ?
C33 H33B 0.9800 . ?
C33 H33C 0.9800 . ?
C34 H34A 0.9800 . ?
C34 H34B 0.9800 . ?
C34 H34C 0.9800 . ?
